data_7109292
loop_
_publ_author_name
'Maria Angeles Medrano'
'Amparo Alvarez-Valdes'
'Josefina Perles'
'Julio Lloret-Fillol'
'Sandra Munoz-Galvan'
'Amancio Carnero'
'Carmen Navarro-Ranninger'
'Adoracion G. Quiroga'

_publ_section_title
;
 Oxidation of anticancer Pt(II) complexes with monodentate phosphane
 ligands: towards stable but active Pt(IV) prodrugs
;
_journal_name_full Chem.Commun.
_journal_page_first 4806
_journal_paper_doi 10.1039/c3cc38416k
_journal_volume 49
_journal_year 2013
_chemical_formula_sum 'C21 H22 Cl4 N P Pt'
_chemical_formula_weight 656.26
_chemical_name_common MM43
_space_group_crystal_system triclinic
_space_group_IT_number 2
_space_group_name_Hall '-P 1'
_space_group_name_H-M_alt 'P -1'
_symmetry_space_group_name_Hall '-P 1'
_symmetry_space_group_name_H-M 'P -1'
_atom_sites_solution_hydrogens geom
_atom_sites_solution_primary direct
_atom_sites_solution_secondary difmap
_cell_angle_alpha 72.771(5)
_cell_angle_beta 75.680(4)
_cell_angle_gamma 71.733(4)
_cell_formula_units_Z 2
_cell_length_a 9.0349(8)
_cell_length_b 9.8658(9)
_cell_length_c 14.1981(13)
_cell_measurement_reflns_used 9880
_cell_measurement_temperature 100.(2)
_cell_measurement_theta_max 26.5246
_cell_measurement_theta_min 2.6223
_cell_volume 1131.09(18)
_computing_cell_refinement 'SAINT V7.68A (Bruker AXS, 2009)'
_computing_data_collection 'Bruker Instrument Service v2010.9.0.0'
_computing_data_reduction 'SAINT V7.68A (Bruker AXS, 2009)'
_computing_structure_refinement 'SHELXL-97 (Sheldrick, 2008)'
_computing_structure_solution 'SHELXS-97 (Sheldrick, 2008)'
_diffrn_ambient_temperature 100.(2)
_diffrn_detector_area_resol_mean 8.3333
_diffrn_measured_fraction_theta_full 0.960
_diffrn_measured_fraction_theta_max 0.960
_diffrn_radiation_wavelength 0.71073
_diffrn_reflns_av_R_equivalents 0.0340
_diffrn_reflns_av_sigmaI/netI 0.0238
_diffrn_reflns_limit_h_max 11
_diffrn_reflns_limit_h_min -11
_diffrn_reflns_limit_k_max 12
_diffrn_reflns_limit_k_min -12
_diffrn_reflns_limit_l_max 17
_diffrn_reflns_limit_l_min -17
_diffrn_reflns_number 30087
_diffrn_reflns_theta_full 26.83
_diffrn_reflns_theta_max 26.83
_diffrn_reflns_theta_min 1.52
_exptl_absorpt_coefficient_mu 6.754
_exptl_absorpt_correction_T_max 0.55
_exptl_absorpt_correction_T_min 0.40
_exptl_absorpt_correction_type multi-scan
_exptl_absorpt_process_details sadabs
_exptl_crystal_colour 'clear yellow'
_exptl_crystal_density_diffrn 1.927
_exptl_crystal_density_method 'not measured'
_exptl_crystal_description prismatic
_exptl_crystal_F_000 632
_exptl_crystal_size_max 0.220
_exptl_crystal_size_mid 0.190
_exptl_crystal_size_min 0.100
_refine_diff_density_max 1.366
_refine_diff_density_min -3.017
_refine_ls_extinction_method none
_refine_ls_goodness_of_fit_ref 1.097
_refine_ls_hydrogen_treatment refxyz
_refine_ls_matrix_type full
_refine_ls_number_parameters 255
_refine_ls_number_reflns 4662
_refine_ls_number_restraints 0
_refine_ls_restrained_S_all 1.097
_refine_ls_R_factor_all 0.0305
_refine_ls_R_factor_gt 0.0220
_refine_ls_shift/su_max 0.000
_refine_ls_shift/su_mean 0.000
_refine_ls_structure_factor_coef Fsqd
_refine_ls_weighting_details 'calc w=1/[\s^2^(Fo^2^)+(0.1000P)^2^+0.8847P] where P=(Fo^2^+2Fc^2^)/3'
_refine_ls_weighting_scheme calc
_refine_ls_wR_factor_gt 0.0706
_refine_ls_wR_factor_ref 0.1264
_reflns_number_gt 4337
_reflns_number_total 4662
_reflns_threshold_expression >2sigma(I)
_cod_data_source_file c3cc38416k.txt
_cod_data_source_block 00540
_cod_database_code 7109292

loop_
_space_group_symop_operation_xyz
'x, y, z'
'-x, -y, -z'

loop_
_atom_site_type_symbol
_atom_site_label
_atom_site_fract_x
_atom_site_fract_y
_atom_site_fract_z
_atom_site_U_iso_or_equiv
_atom_site_adp_type
_atom_site_calc_flag
_atom_site_refinement_flags
_atom_site_occupancy
C C1 0.2722(7) 0.5516(6) 0.1916(5) 0.0189(12) Uani d . 1
C C2 0.3152(7) 0.6049(7) 0.2587(5) 0.0228(13) Uani d . 1
H H2 0.3389 0.5421 0.3212 0.027 Uiso calc R 1
C C3 0.3232(7) 0.7501(7) 0.2342(5) 0.0258(14) Uani d . 1
H H3 0.3518 0.7865 0.2801 0.031 Uiso calc R 1
C C4 0.2896(8) 0.8421(7) 0.1423(6) 0.0293(15) Uani d . 1
H H4 0.2949 0.9413 0.1257 0.035 Uiso calc R 1
C C5 0.2488(9) 0.7893(8) 0.0755(6) 0.0336(17) Uani d . 1
H H5 0.227 0.852 0.0126 0.04 Uiso calc R 1
C C6 0.2391(8) 0.6439(8) 0.0995(6) 0.0274(15) Uani d . 1
H H6 0.2101 0.6082 0.0533 0.033 Uiso calc R 1
C C7 0.2157(7) 0.3221(7) 0.1228(4) 0.0189(12) Uani d . 1
C C8 0.3218(7) 0.3406(8) 0.0323(5) 0.0271(14) Uani d . 1
H H8 0.4077 0.3804 0.0262 0.033 Uiso calc R 1
C C9 0.3013(9) 0.3008(9) -0.0479(5) 0.0375(19) Uani d . 1
H H9 0.3718 0.3159 -0.1097 0.045 Uiso calc R 1
C C10 0.1810(10) 0.2401(9) -0.0394(5) 0.0351(18) Uani d . 1
H H10 0.1683 0.2134 -0.0954 0.042 Uiso calc R 1
C C11 0.0783(9) 0.2171(8) 0.0489(5) 0.0294(15) Uani d . 1
H H11 -0.0037 0.1726 0.0544 0.035 Uiso calc R 1
C C12 0.0936(8) 0.2587(7) 0.1306(5) 0.0227(13) Uani d . 1
H H12 0.0213 0.2441 0.1916 0.027 Uiso calc R 1
C C13 0.0584(7) 0.3883(7) 0.3141(5) 0.0181(12) Uani d . 1
C C14 -0.0766(7) 0.4687(7) 0.2715(5) 0.0232(13) Uani d . 1
H H14 -0.0667 0.5082 0.2013 0.028 Uiso calc R 1
C C15 -0.2262(7) 0.4914(8) 0.3319(6) 0.0308(15) Uani d . 1
H H15 -0.3178 0.5451 0.3027 0.037 Uiso calc R 1
C C16 -0.2395(7) 0.4353(8) 0.4340(5) 0.0255(14) Uani d . 1
H H16 -0.3409 0.4495 0.475 0.031 Uiso calc R 1
C C17 -0.1072(8) 0.3590(9) 0.4771(6) 0.0324(17) Uani d . 1
H H17 -0.1179 0.3229 0.5477 0.039 Uiso calc R 1
C C18 0.0423(7) 0.3343(8) 0.4180(5) 0.0248(14) Uani d . 1
H H18 0.1331 0.2809 0.4481 0.03 Uiso calc R 1
Cl Cl1 0.42799(18) 0.28238(18) 0.43311(12) 0.0219(3) Uani d . 1
Cl Cl2 0.30493(19) 0.02570(18) 0.38846(11) 0.0214(3) Uani d . 1
Cl Cl3 0.52464(19) 0.05843(17) 0.17163(11) 0.0221(3) Uani d . 1
Cl Cl4 0.63043(18) 0.32755(17) 0.19970(12) 0.0220(3) Uani d . 1
N N1 0.6499(6) 0.0171(6) 0.3631(4) 0.0231(12) Uani d . 1
P P1 0.24809(18) 0.36460(18) 0.23069(12) 0.0158(3) Uani d . 1
Pt Pt1 0.46177(2) 0.18404(2) 0.29639(13) 0.01436(12) Uani d . 1
C C20 0.8631(9) -0.1786(8) 0.3012(5) 0.0281(15) Uani d . 1
H H20A 0.8604 -0.2408 0.3694 0.042 Uiso calc R 1
H H20B 0.9703 -0.2028 0.2631 0.042 Uiso calc R 1
H H20C 0.7891 -0.1959 0.2686 0.042 Uiso calc R 1
C C19 0.8157(8) -0.0186(8) 0.3049(5) 0.0226(14) Uani d . 1
H H19 0.8157 0.0433 0.235 0.027 Uiso calc R 1
C C21 0.9257(8) 0.0194(8) 0.3520(5) 0.0289(15) Uani d . 1
H H21A 0.8852 0.1222 0.3564 0.043 Uiso calc R 1
H H21B 1.0312 0.005 0.3108 0.043 Uiso calc R 1
H H21C 0.9319 -0.0446 0.4192 0.043 Uiso calc R 1

loop_
_atom_site_aniso_label
_atom_site_aniso_U_11
_atom_site_aniso_U_22
_atom_site_aniso_U_33
_atom_site_aniso_U_12
_atom_site_aniso_U_13
_atom_site_aniso_U_23
C1 0.014(3) 0.015(3) 0.023(3) -0.002(2) 0.002(2) -0.002(2)
C2 0.023(3) 0.020(3) 0.024(3) -0.004(2) -0.002(2) -0.006(3)
C3 0.021(3) 0.023(3) 0.034(3) -0.002(2) 0.002(3) -0.017(3)
C4 0.020(3) 0.018(3) 0.047(4) -0.007(2) -0.004(3) -0.002(3)
C5 0.028(4) 0.026(4) 0.040(4) -0.010(3) -0.011(3) 0.010(3)
C6 0.019(3) 0.027(4) 0.033(4) -0.008(3) -0.007(3) 0.002(3)
C7 0.023(3) 0.021(3) 0.011(3) 0.000(2) -0.007(2) -0.006(2)
C8 0.019(3) 0.037(4) 0.020(3) 0.000(3) -0.004(2) -0.007(3)
C9 0.026(4) 0.053(5) 0.020(3) 0.010(3) 0.000(3) -0.013(3)
C10 0.046(4) 0.031(4) 0.025(4) 0.008(3) -0.021(3) -0.010(3)
C11 0.042(4) 0.022(3) 0.029(4) -0.005(3) -0.020(3) -0.006(3)
C12 0.033(3) 0.016(3) 0.020(3) -0.004(2) -0.011(3) -0.003(2)
C13 0.014(3) 0.018(3) 0.026(3) -0.003(2) -0.002(2) -0.014(3)
C14 0.019(3) 0.020(3) 0.028(3) -0.001(2) -0.004(3) -0.006(3)
C15 0.015(3) 0.029(4) 0.047(4) 0.000(3) -0.010(3) -0.008(3)
C16 0.013(3) 0.036(4) 0.027(3) -0.005(3) 0.002(2) -0.014(3)
C17 0.020(3) 0.042(4) 0.029(4) -0.005(3) 0.000(3) -0.006(3)
C18 0.019(3) 0.034(4) 0.017(3) -0.002(3) 0.000(2) -0.007(3)
Cl1 0.0232(7) 0.0231(8) 0.0212(7) -0.0059(6) -0.0054(6) -0.0068(6)
Cl2 0.0236(7) 0.0236(8) 0.0185(7) -0.0118(6) -0.0036(6) -0.0012(6)
Cl3 0.0255(7) 0.0215(8) 0.0191(7) -0.0041(6) -0.0054(6) -0.0053(6)
Cl4 0.0178(7) 0.0203(8) 0.0267(8) -0.0081(6) -0.0023(6) -0.0017(6)
N1 0.016(3) 0.027(3) 0.018(3) 0.001(2) -0.006(2) 0.001(2)
P1 0.0144(7) 0.0165(8) 0.0155(7) -0.0034(6) -0.0037(6) -0.0019(6)
Pt1 0.01356(16) 0.01573(17) 0.01377(16) -0.00441(10) -0.00315(10) -0.00216(10)
C20 0.030(4) 0.027(4) 0.026(3) -0.004(3) -0.002(3) -0.010(3)
C19 0.014(3) 0.030(4) 0.018(3) -0.004(3) 0.000(2) -0.001(3)
C21 0.027(3) 0.036(4) 0.025(3) -0.015(3) -0.003(3) -0.002(3)

loop_
_atom_type_symbol
_atom_type_description
_atom_type_scat_dispersion_real
_atom_type_scat_dispersion_imag
_atom_type_scat_source
C C 0.0033 0.0016 'International Tables Vol C Tables 4.2.6.8 and 6.1.1.4'
H H 0.0000 0.0000 'International Tables Vol C Tables 4.2.6.8 and 6.1.1.4'
N N 0.0061 0.0033 'International Tables Vol C Tables 4.2.6.8 and 6.1.1.4'
P P 0.1023 0.0942 'International Tables Vol C Tables 4.2.6.8 and 6.1.1.4'
Cl Cl 0.1484 0.1585 'International Tables Vol C Tables 4.2.6.8 and 6.1.1.4'
Pt Pt -1.7033 8.3905 'International Tables Vol C Tables 4.2.6.8 and 6.1.1.4'

loop_
_geom_angle_atom_site_label_1
_geom_angle_atom_site_label_2
_geom_angle_atom_site_label_3
_geom_angle
C6 C1 C2 119.7(6)
C6 C1 P1 121.6(5)
C2 C1 P1 118.5(5)
C3 C2 C1 120.0(6)
C2 C3 C4 120.1(6)
C5 C4 C3 120.0(6)
C4 C5 C6 120.5(7)
C1 C6 C5 119.7(7)
C12 C7 C8 118.8(6)
C12 C7 P1 120.8(5)
C8 C7 P1 120.1(5)
C9 C8 C7 119.9(7)
C10 C9 C8 120.6(7)
C9 C10 C11 120.7(7)
C10 C11 C12 120.1(7)
C11 C12 C7 119.8(6)
C14 C13 C18 119.1(6)
C14 C13 P1 117.6(5)
C18 C13 P1 123.2(5)
C13 C14 C15 120.4(6)
C16 C15 C14 119.5(6)
C17 C16 C15 120.7(6)
C16 C17 C18 120.5(7)
C17 C18 C13 119.8(6)
C19 N1 Pt1 121.4(4)
C7 P1 C13 105.8(3)
C7 P1 C1 107.4(3)
C13 P1 C1 101.6(3)
C7 P1 Pt1 109.8(2)
C13 P1 Pt1 116.6(2)
C1 P1 Pt1 114.8(2)
N1 Pt1 Cl3 86.76(16)
N1 Pt1 Cl4 92.61(16)
Cl3 Pt1 Cl4 88.90(6)
N1 Pt1 Cl2 84.92(16)
Cl3 Pt1 Cl2 87.53(6)
Cl4 Pt1 Cl2 175.76(5)
N1 Pt1 Cl1 84.67(16)
Cl3 Pt1 Cl1 171.42(5)
Cl4 Pt1 Cl1 91.84(6)
Cl2 Pt1 Cl1 91.36(6)
N1 Pt1 P1 177.32(14)
Cl3 Pt1 P1 94.88(6)
Cl4 Pt1 P1 89.55(6)
Cl2 Pt1 P1 93.02(6)
Cl1 Pt1 P1 93.67(6)
N1 C19 C21 109.3(6)
N1 C19 C20 108.8(6)
C21 C19 C20 113.3(6)

loop_
_geom_bond_atom_site_label_1
_geom_bond_atom_site_label_2
_geom_bond_distance
C1 C6 1.394(9)
C1 C2 1.395(9)
C1 P1 1.829(6)
C2 C3 1.391(9)
C3 C4 1.393(10)
C4 C5 1.375(11)
C5 C6 1.398(11)
C7 C12 1.397(9)
C7 C8 1.402(8)
C7 P1 1.813(6)
C8 C9 1.377(10)
C9 C10 1.363(13)
C10 C11 1.368(11)
C11 C12 1.389(9)
C13 C14 1.399(9)
C13 C18 1.399(9)
C13 P1 1.818(6)
C14 C15 1.401(9)
C15 C16 1.380(10)
C16 C17 1.376(10)
C17 C18 1.394(9)
Cl1 Pt1 2.3322(15)
Cl2 Pt1 2.3278(15)
Cl3 Pt1 2.3146(15)
Cl4 Pt1 2.3190(15)
N1 C19 1.509(8)
N1 Pt1 2.148(5)
P1 Pt1 2.3497(16)
C20 C19 1.515(10)
C19 C21 1.511(10)
